data_2211153
loop_
_publ_author_name
'Ying-Heng Huang'
'Jin-Hua Cai'
'Xiu-Ju Yin'
'Yi-Min Jiang'

_publ_section_title
;Triaqua[<i>N</i>-(5-formylsalicylidene)glycinato(2{-})-\k^3^<i>O</i>,<i>N</i>,<i>O</i>']cobalt(II)
 monohydrate
;
_journal_coeditor_code OB2084
_journal_issue 11
_journal_name_full 'Acta Crystallographica Section E'
_journal_page_first m2922
_journal_page_last m2924
_journal_paper_doi 10.1107/S1600536806041626
_journal_volume 62
_journal_year 2006
_chemical_formula_iupac '[Co (C10 H7 N O4) (H2 O)3] , H2 O'
_chemical_formula_moiety 'C10 H13 Co N O7 , H2 O'
_chemical_formula_sum 'C10 H15 Co N O8'
_chemical_formula_weight 336.16
_chemical_name_systematic
;
Triaqua[N-(5-formylsalicylidene)glycinato(2-)-\k^3^O,N,O']cobalt(II)
monohydrate
;
_space_group_IT_number 61
_symmetry_cell_setting orthorhombic
_symmetry_space_group_name_Hall '-P 2ac 2ab'
_symmetry_space_group_name_H-M 'P b c a'
_atom_sites_solution_hydrogens geom
_atom_sites_solution_primary direct
_atom_sites_solution_secondary difmap
_audit_creation_method SHELXL97
_cell_angle_alpha 90.00
_cell_angle_beta 90.00
_cell_angle_gamma 90.00
_cell_formula_units_Z 8
_cell_length_a 11.193(3)
_cell_length_b 7.731(2)
_cell_length_c 30.815(8)
_cell_measurement_reflns_used 908
_cell_measurement_temperature 293(2)
_cell_measurement_theta_max 24.539
_cell_measurement_theta_min 2.644
_cell_volume 2666.5(12)
_computing_cell_refinement 'SAINT (Bruker, 1998)'
_computing_data_collection 'SMART (Bruker, 1998)'
_computing_data_reduction SAINT
_computing_molecular_graphics 'SHELXTL (Sheldrick, 1997b)'
_computing_publication_material SHELXTL
_computing_structure_refinement 'SHELXL97 (Sheldrick, 1997a)'
_computing_structure_solution 'SHELXS97 (Sheldrick, 1997a)'
_diffrn_ambient_temperature 293(2)
_diffrn_measured_fraction_theta_full 1.000
_diffrn_measured_fraction_theta_max 1.000
_diffrn_measurement_device_type 'Bruker SMART CCD area-detector'
_diffrn_measurement_method '\f and \w'
_diffrn_radiation_monochromator graphite
_diffrn_radiation_source 'fine-focus sealed tube'
_diffrn_radiation_type MoK\a
_diffrn_radiation_wavelength 0.71073
_diffrn_reflns_av_R_equivalents 0.0795
_diffrn_reflns_av_sigmaI/netI 0.0812
_diffrn_reflns_limit_h_max 14
_diffrn_reflns_limit_h_min -12
_diffrn_reflns_limit_k_max 6
_diffrn_reflns_limit_k_min -9
_diffrn_reflns_limit_l_max 39
_diffrn_reflns_limit_l_min -39
_diffrn_reflns_number 12358
_diffrn_reflns_theta_full 27.01
_diffrn_reflns_theta_max 27.01
_diffrn_reflns_theta_min 1.32
_diffrn_standards_decay_% 4.85
_diffrn_standards_interval_count 0
_diffrn_standards_interval_time 0
_diffrn_standards_number 0
_exptl_absorpt_coefficient_mu 1.324
_exptl_absorpt_correction_T_max 0.8790
_exptl_absorpt_correction_T_min 0.7776
_exptl_absorpt_correction_type multi-scan
_exptl_absorpt_process_details '(SADABS; Sheldrick, 1996)'
_exptl_crystal_colour pink
_exptl_crystal_density_diffrn 1.675
_exptl_crystal_density_method 'not measured'
_exptl_crystal_description block
_exptl_crystal_F_000 1384
_exptl_crystal_size_max 0.20
_exptl_crystal_size_mid 0.15
_exptl_crystal_size_min 0.10
_refine_diff_density_max 0.334
_refine_diff_density_min -0.312
_refine_ls_extinction_method none
_refine_ls_goodness_of_fit_ref 0.873
_refine_ls_hydrogen_treatment mixed
_refine_ls_matrix_type full
_refine_ls_number_parameters 213
_refine_ls_number_reflns 2911
_refine_ls_number_restraints 12
_refine_ls_restrained_S_all 0.872
_refine_ls_R_factor_all 0.0650
_refine_ls_R_factor_gt 0.0358
_refine_ls_shift/su_max 0.000
_refine_ls_shift/su_mean 0.000
_refine_ls_structure_factor_coef Fsqd
_refine_ls_weighting_details 'calc w = 1/[\s^2^(Fo^2^)+(0.0416P)^2^] where P=(Fo^2^+2Fc^2^)/3'
_refine_ls_weighting_scheme calc
_refine_ls_wR_factor_gt 0.0898
_refine_ls_wR_factor_ref 0.0966
_reflns_number_gt 1832
_reflns_number_total 2911
_reflns_threshold_expression I>2\s(I)
_cod_data_source_file ob2084.cif
_cod_data_source_block I
_cod_database_code 2211153
_cod_database_fobs_code 2211153

loop_
_symmetry_equiv_pos_as_xyz
'x, y, z'
'-x+1/2, -y, z+1/2'
'-x, y+1/2, -z+1/2'
'x+1/2, -y+1/2, -z'
'-x, -y, -z'
'x-1/2, y, -z-1/2'
'x, -y-1/2, z-1/2'
'-x-1/2, y-1/2, z'

loop_
_atom_site_type_symbol
_atom_site_label
_atom_site_fract_x
_atom_site_fract_y
_atom_site_fract_z
_atom_site_U_iso_or_equiv
_atom_site_adp_type
_atom_site_calc_flag
_atom_site_refinement_flags
_atom_site_occupancy
Co Co1 0.44127(4) 0.06553(6) 0.323348(14) 0.02640(14) Uani d . 1
N N1 0.5800(2) 0.0371(3) 0.36641(9) 0.0267(6) Uani d . 1
O O1 0.35697(18) 0.2191(3) 0.36680(7) 0.0334(6) Uani d . 1
O O2 0.3810(2) 0.4154(4) 0.56648(9) 0.0599(8) Uani d . 1
O O3 0.56190(18) -0.0821(3) 0.28583(7) 0.0329(6) Uani d . 1
O O4 0.7419(2) -0.2006(4) 0.28491(8) 0.0407(6) Uani d . 1
O O5 0.3642(2) -0.1650(4) 0.34249(10) 0.0482(7) Uani d D 1
O O6 0.3001(2) 0.0769(4) 0.27965(9) 0.0449(7) Uani d D 1
O O7 0.5145(2) 0.2904(4) 0.29272(8) 0.0358(6) Uani d D 1
O O8 0.5202(3) 0.5776(4) 0.35068(11) 0.0552(8) Uani d D 1
C C1 0.5788(3) 0.0802(4) 0.40633(11) 0.0315(8) Uani d . 1
H H1 0.6440 0.0463 0.4230 0.038 Uiso calc R 1
C C2 0.4861(3) 0.1762(5) 0.42813(10) 0.0283(8) Uani d . 1
C C3 0.5012(3) 0.2077(5) 0.47229(11) 0.0364(9) Uani d . 1
H H3 0.5675 0.1607 0.4861 0.044 Uiso calc R 1
C C4 0.4225(3) 0.3052(5) 0.49659(11) 0.0363(9) Uani d . 1
C C5 0.3246(3) 0.3779(5) 0.47573(12) 0.0415(10) Uani d . 1
H H5 0.2719 0.4470 0.4913 0.050 Uiso calc R 1
C C6 0.3052(3) 0.3489(5) 0.43261(12) 0.0386(9) Uani d . 1
H H6 0.2390 0.3995 0.4194 0.046 Uiso calc R 1
C C7 0.3822(3) 0.2446(4) 0.40721(11) 0.0291(8) Uani d . 1
C C8 0.4448(4) 0.3343(5) 0.54238(13) 0.0465(10) Uani d . 1
H H8 0.5139 0.2866 0.5541 0.056 Uiso calc R 1
C C9 0.6825(3) -0.0579(5) 0.34923(10) 0.0315(8) Uani d . 1
H H9A 0.6987 -0.1569 0.3677 0.038 Uiso calc R 1
H H9B 0.7524 0.0163 0.3496 0.038 Uiso calc R 1
C C10 0.6599(3) -0.1192(4) 0.30331(12) 0.0300(8) Uani d . 1
H H5A 0.2960(18) -0.196(5) 0.3507(13) 0.056(13) Uiso d D 1
H H5B 0.408(2) -0.253(3) 0.3457(13) 0.047(13) Uiso d D 1
H H6A 0.290(3) 0.148(4) 0.2591(9) 0.032(11) Uiso d D 1
H H6B 0.277(5) -0.019(3) 0.2707(16) 0.038(3) Uiso d D 1
H H7A 0.5886(16) 0.292(5) 0.2927(11) 0.046(12) Uiso d D 1
H H7B 0.487(3) 0.321(5) 0.2695(8) 0.046(13) Uiso d D 1
H H8A 0.536(4) 0.567(5) 0.3775(7) 0.069(16) Uiso d D 1
H H8B 0.505(4) 0.479(3) 0.3414(12) 0.076(17) Uiso d D 1

loop_
_atom_site_aniso_label
_atom_site_aniso_U_11
_atom_site_aniso_U_22
_atom_site_aniso_U_33
_atom_site_aniso_U_12
_atom_site_aniso_U_13
_atom_site_aniso_U_23
Co1 0.0220(2) 0.0319(3) 0.0252(2) 0.0011(2) -0.00111(19) -0.0016(2)
N1 0.0204(13) 0.0327(17) 0.0270(15) 0.0030(12) -0.0005(11) -0.0033(13)
O1 0.0300(12) 0.0422(15) 0.0279(13) 0.0103(11) -0.0021(10) -0.0041(11)
O2 0.0619(18) 0.082(2) 0.0356(16) 0.0048(17) 0.0109(14) -0.0185(17)
O3 0.0266(12) 0.0448(15) 0.0272(12) 0.0068(12) -0.0014(10) -0.0072(12)
O4 0.0279(12) 0.0543(17) 0.0399(14) 0.0072(12) 0.0008(11) -0.0147(14)
O5 0.0298(15) 0.0365(17) 0.078(2) -0.0011(13) 0.0109(15) 0.0131(15)
O6 0.0467(16) 0.0481(18) 0.0401(16) -0.0044(16) -0.0188(13) 0.0077(16)
O7 0.0277(14) 0.0453(17) 0.0345(16) -0.0009(13) -0.0011(12) 0.0078(13)
O8 0.065(2) 0.0447(19) 0.056(2) 0.0041(17) -0.0107(16) -0.0061(17)
C1 0.0269(17) 0.037(2) 0.0303(19) 0.0006(16) -0.0062(14) -0.0015(17)
C2 0.0291(17) 0.032(2) 0.0237(18) -0.0001(15) -0.0006(14) -0.0021(15)
C3 0.0365(19) 0.040(2) 0.033(2) 0.0037(18) -0.0036(16) -0.0004(18)
C4 0.041(2) 0.044(2) 0.0246(18) -0.0042(19) 0.0038(16) -0.0032(17)
C5 0.036(2) 0.050(2) 0.039(2) 0.0039(18) 0.0086(17) -0.0116(18)
C6 0.0297(18) 0.048(2) 0.038(2) 0.0096(17) -0.0009(17) -0.0062(19)
C7 0.0279(18) 0.031(2) 0.0291(19) -0.0040(16) 0.0015(15) 0.0000(16)
C8 0.050(2) 0.055(3) 0.035(2) -0.004(2) 0.0040(19) -0.005(2)
C9 0.0237(16) 0.039(2) 0.0316(19) 0.0045(17) -0.0030(14) -0.0054(18)
C10 0.0266(18) 0.031(2) 0.033(2) -0.0045(15) 0.0036(15) -0.0023(16)

loop_
_atom_type_symbol
_atom_type_description
_atom_type_scat_dispersion_real
_atom_type_scat_dispersion_imag
_atom_type_scat_source
C C 0.0033 0.0016 'International Tables Vol C Tables 4.2.6.8 and 6.1.1.4'
H H 0.0000 0.0000 'International Tables Vol C Tables 4.2.6.8 and 6.1.1.4'
N N 0.0061 0.0033 'International Tables Vol C Tables 4.2.6.8 and 6.1.1.4'
O O 0.0106 0.0060 'International Tables Vol C Tables 4.2.6.8 and 6.1.1.4'
Co Co 0.3494 0.9721 'International Tables Vol C Tables 4.2.6.8 and 6.1.1.4'

loop_
_geom_angle_atom_site_label_1
_geom_angle_atom_site_label_2
_geom_angle_atom_site_label_3
_geom_angle
_geom_angle_publ_flag
O1 Co1 N1 89.30(10) y
O1 Co1 O5 97.05(11) yes
N1 Co1 O5 92.24(12) yes
O1 Co1 O6 92.83(11) yes
N1 Co1 O6 176.29(12) yes
O5 Co1 O6 84.49(13) yes
O1 Co1 O3 167.80(9) y
N1 Co1 O3 79.20(9) y
O5 Co1 O3 87.54(11) yes
O6 Co1 O3 98.87(11) yes
O1 Co1 O7 89.63(10) yes
N1 Co1 O7 94.70(11) yes
O5 Co1 O7 170.43(12) yes
O6 Co1 O7 88.35(12) yes
O3 Co1 O7 87.30(10) yes
C1 N1 C9 119.3(3) ?
C1 N1 Co1 126.0(2) ?
C9 N1 Co1 114.4(2) ?
C7 O1 Co1 128.7(2) ?
C10 O3 Co1 116.6(2) ?
Co1 O5 H5A 135(2) ?
Co1 O5 H5B 119(2) ?
H5A O5 H5B 105(2) ?
Co1 O6 H6A 128(2) ?
Co1 O6 H6B 115(3) ?
H6A O6 H6B 107(3) ?
Co1 O7 H7A 113(3) ?
Co1 O7 H7B 118(3) ?
H7A O7 H7B 112(3) ?
H8A O8 H8B 107(3) ?
N1 C1 C2 126.3(3) ?
N1 C1 H1 116.9 ?
C2 C1 H1 116.9 ?
C3 C2 C7 118.3(3) ?
C3 C2 C1 117.3(3) ?
C7 C2 C1 124.4(3) ?
C4 C3 C2 123.3(3) ?
C4 C3 H3 118.4 ?
C2 C3 H3 118.4 ?
C3 C4 C5 118.3(3) ?
C3 C4 C8 120.2(3) ?
C5 C4 C8 121.5(3) ?
C6 C5 C4 120.7(3) ?
C6 C5 H5 119.7 ?
C4 C5 H5 119.7 ?
C5 C6 C7 122.3(3) ?
C5 C6 H6 118.9 ?
C7 C6 H6 118.9 ?
O1 C7 C6 119.1(3) ?
O1 C7 C2 123.8(3) ?
C6 C7 C2 117.2(3) ?
O2 C8 C4 125.3(4) ?
O2 C8 H8 117.3 ?
C4 C8 H8 117.3 ?
N1 C9 C10 111.4(3) ?
N1 C9 H9A 109.3 ?
C10 C9 H9A 109.3 ?
N1 C9 H9B 109.3 ?
C10 C9 H9B 109.3 ?
H9A C9 H9B 108.0 ?
O4 C10 O3 124.2(3) ?
O4 C10 C9 117.4(3) ?
O3 C10 C9 118.4(3) ?

loop_
_geom_bond_atom_site_label_1
_geom_bond_atom_site_label_2
_geom_bond_distance
_geom_bond_publ_flag
Co1 O1 2.023(2) y
Co1 N1 2.054(3) y
Co1 O5 2.066(3) y
Co1 O6 2.078(3) yes
Co1 O3 2.112(2) y
Co1 O7 2.142(3) yes
N1 C1 1.274(4) ?
N1 C9 1.461(4) ?
O1 C7 1.292(4) ?
O2 C8 1.206(4) ?
O3 C10 1.256(4) ?
O4 C10 1.248(4) ?
O5 H5A 0.840(18) ?
O5 H5B 0.844(18) ?
O6 H6A 0.844(17) ?
O6 H6B 0.834(19) ?
O7 H7A 0.829(17) ?
O7 H7B 0.816(17) ?
O8 H8A 0.849(18) ?
O8 H8B 0.828(18) ?
C1 C2 1.442(4) ?
C1 H1 0.9300 ?
C2 C3 1.393(5) ?
C2 C7 1.431(4) ?
C3 C4 1.380(5) ?
C3 H3 0.9300 ?
C4 C5 1.388(5) ?
C4 C8 1.451(5) ?
C5 C6 1.365(5) ?
C5 H5 0.9300 ?
C6 C7 1.417(5) ?
C6 H6 0.9300 ?
C8 H8 0.9300 ?
C9 C10 1.514(5) ?
C9 H9A 0.9700 ?
C9 H9B 0.9700 ?

loop_
_geom_hbond_atom_site_label_D
_geom_hbond_atom_site_label_H
_geom_hbond_atom_site_label_A
_geom_hbond_site_symmetry_A
_geom_hbond_distance_DH
_geom_hbond_distance_HA
_geom_hbond_distance_DA
_geom_hbond_angle_DHA
O5 H5A O1 8_655 0.840(18) 1.899(19) 2.737(3) 176(4)
O5 H5B O8 1_545 0.844(18) 1.822(18) 2.660(4) 171(3)
O6 H6A O4 3_655 0.844(17) 1.829(18) 2.672(4) 176(3)
O6 H6B O4 6_556 0.834(19) 2.25(3) 2.997(4) 149(5)
O7 H7A O4 8_765 0.829(17) 1.914(19) 2.738(3) 173(3)
O7 H7B O3 3_655 0.816(17) 1.94(2) 2.750(3) 172(4)
O8 H8A O2 5_666 0.849(18) 1.96(2) 2.783(4) 162(4)
O8 H8B O7 . 0.828(18) 2.10(2) 2.850(4) 151(4)
